data_7125563
loop_
_publ_author_name
'Zhu, Xu-Hui'
'Mercier, Nicolas'
'Riou, Am\'ed\'ee'
'Blanchard, Philippe'
'Fr\`ere, Pierre'

_publ_section_title
;
 (C4H3SCH2NH3)2(CH3NH3)Pb2I7: non-centrosymmetrical crystal structure of a
 bilayer hybrid perovskite.
;
_journal_issue 18
_journal_name_full 'Chemical communications (Cambridge, England)'
_journal_page_first 2160
_journal_page_last 2161
_journal_paper_doi 10.1039/b205543k
_journal_year 2002
_chemical_formula_moiety 'C10 H16 I4 N2 Pb S2'
_chemical_formula_sum 'C10 H16 I4 N2 Pb S2'
_chemical_formula_weight 943.16
_space_group_IT_number 61
_space_group_name_Hall '-P 2ac 2ab'
_space_group_name_H-M_alt 'P b c a'
_symmetry_cell_setting orthorhombic
_symmetry_space_group_name_Hall '-P 2ac 2ab'
_symmetry_space_group_name_H-M 'P b c a'
_audit_creation_date 2002-04-09T12:16:16-00:00
_audit_creation_method 'WinGX routine CIF_UPDATE'
_cell_angle_alpha 90
_cell_angle_beta 90
_cell_angle_gamma 90
_cell_formula_units_Z 4
_cell_length_a 8.842(2)
_cell_length_b 8.6930(10)
_cell_length_c 28.995(5)
_cell_measurement_reflns_used 25
_cell_measurement_temperature 293(2)
_cell_measurement_theta_max 14
_cell_measurement_theta_min 12
_cell_volume 2228.7(7)
_computing_cell_refinement 'CAD4 Express (Enraf Nonius, 1994)'
_computing_data_collection 'CAD4 Express (Enraf Nonius, 1994)'
_computing_data_reduction 'XCAD4 (Harms & Wocadlo, 1995)'
_computing_structure_refinement 'SHELXL-97 (Sheldrick, 1997)'
_diffrn_measured_fraction_theta_full 0.989
_diffrn_measured_fraction_theta_max 0.989
_diffrn_measurement_device '\k-geometry diffractometer'
_diffrn_measurement_device_type 'Enraf Nonius CAD4'
_diffrn_measurement_method 'non-profiled omega scans'
_diffrn_radiation_probe x-ray
_diffrn_radiation_type MoK\a
_diffrn_radiation_wavelength 0.71073
_diffrn_reflns_av_R_equivalents 0.0356
_diffrn_reflns_limit_h_max 12
_diffrn_reflns_limit_h_min -12
_diffrn_reflns_limit_k_max 11
_diffrn_reflns_limit_k_min 0
_diffrn_reflns_limit_l_max 0
_diffrn_reflns_limit_l_min -40
_diffrn_reflns_number 6243
_diffrn_reflns_theta_full 29.96
_diffrn_reflns_theta_max 29.96
_diffrn_reflns_theta_min 2.7
_diffrn_standards_decay_% 5
_diffrn_standards_interval_time 120
_diffrn_standards_number 3
_exptl_absorpt_coefficient_mu 13.29
_exptl_absorpt_correction_T_max 0.7072
_exptl_absorpt_correction_T_min 0.09
_exptl_absorpt_correction_type gaussian
_exptl_absorpt_process_details
;
;
_exptl_crystal_colour orange
_exptl_crystal_density_diffrn 2.811
_exptl_crystal_density_method 'not measured'
_exptl_crystal_description plate
_exptl_crystal_F_000 1664
_exptl_crystal_size_max 0.7
_exptl_crystal_size_mid 0.6
_exptl_crystal_size_min 0.03
_refine_diff_density_max 1.271
_refine_diff_density_min -0.714
_refine_ls_extinction_coef 0.00037(5)
_refine_ls_extinction_expression Fc^*^=kFc[1+0.001xFc^2^\l^3^/sin(2\q)]^-1/4^
_refine_ls_extinction_method SHELXL
_refine_ls_goodness_of_fit_ref 0.987
_refine_ls_hydrogen_treatment mixed
_refine_ls_matrix_type full
_refine_ls_number_parameters 95
_refine_ls_number_reflns 3215
_refine_ls_number_restraints 0
_refine_ls_restrained_S_all 0.987
_refine_ls_R_factor_gt 0.0283
_refine_ls_shift/su_max 0.007
_refine_ls_structure_factor_coef Fsqd
_refine_ls_weighting_details 'calc w=1/[\s^2^(Fo^2^)+(0.0406P)^2^+1.3137P] where P=(Fo^2^+2Fc^2^)/3'
_refine_ls_weighting_scheme calc
_refine_ls_wR_factor_ref 0.0841
_reflns_number_gt 1844
_reflns_number_total 3215
_reflns_threshold_expression >2sigma(I)
_cod_data_source_file b205543k.txt
_cod_data_source_block per01
_cod_original_sg_symbol_H-M Pbca
_cod_database_code 7125563

loop_
_symmetry_equiv_pos_as_xyz
'x, y, z'
'-x+1/2, -y, z+1/2'
'-x, y+1/2, -z+1/2'
'x+1/2, -y+1/2, -z'
'-x, -y, -z'
'x-1/2, y, -z-1/2'
'x, -y-1/2, z-1/2'
'-x-1/2, y-1/2, z'

loop_
_atom_site_label
_atom_site_type_symbol
_atom_site_fract_x
_atom_site_fract_y
_atom_site_fract_z
_atom_site_U_iso_or_equiv
_atom_site_adp_type
_atom_site_occupancy
_atom_site_calc_flag
_atom_site_refinement_flags
_atom_site_disorder_group
_atom_site_disorder_assembly
Pb Pb 0 -0.5 0.5 0.03635(10) Uani 1 d S . .
I1 I 0.19187(4) -0.19094(5) 0.497285(14) 0.04976(14) Uani 1 d . . .
I2 I 0.03191(6) -0.51481(5) 0.610092(16) 0.05727(14) Uani 1 d . . .
S1 S 0.0383(7) -0.1217(6) 0.69727(15) 0.158(2) Uani 0.667(9) d P . A
C3A C 0.0383(7) -0.1217(6) 0.69727(15) 0.158(2) Uani 0.333(9) d P . A
C3 C -0.173(2) 0.063(2) 0.6911(7) 0.082(5) Uiso 0.667(9) d P 1 A
H3 H -0.2562 0.1166 0.6799 0.098 Uiso 1 calc R 1 A
S1A S -0.1477(19) 0.1259(15) 0.6883(6) 0.152(6) Uani 0.333(9) d P 2 A
N N 0.0712(7) 0.0716(7) 0.5920(2) 0.0721(17) Uani 1 d . . .
H0A H 0.0688 0.0644 0.5614 0.108 Uiso 1 calc R . .
H0B H 0.1625 0.045 0.6022 0.108 Uiso 1 calc R . .
H0C H 0.0513 0.168 0.6004 0.108 Uiso 1 calc R . .
C1 C -0.0445(12) -0.0333(9) 0.6123(3) 0.084(3) Uani 1 d . . A
H1A H -0.1417 -0.0114 0.5982 0.101 Uiso 1 calc R . .
H1B H -0.0181 -0.1386 0.6047 0.101 Uiso 1 calc R . .
C2 C -0.0588(10) -0.0190(8) 0.6631(3) 0.074(2) Uani 1 d . . .
C5 C -0.033(2) -0.055(2) 0.7429(5) 0.159(6) Uani 1 d . . .
H5 H -0.0028 -0.0894 0.7718 0.19 Uiso 1 calc R . A
C4 C -0.132(2) 0.045(2) 0.7379(5) 0.157(7) Uani 1 d . . A
H4 H -0.1734 0.1018 0.762 0.188 Uiso 1 calc R 1 B

loop_
_atom_site_aniso_label
_atom_site_aniso_U_11
_atom_site_aniso_U_22
_atom_site_aniso_U_33
_atom_site_aniso_U_23
_atom_site_aniso_U_13
_atom_site_aniso_U_12
Pb 0.03066(14) 0.03077(15) 0.04762(19) -0.00088(14) 0.00202(12) -0.00018(10)
I1 0.0421(2) 0.0410(2) 0.0661(3) 0.00348(19) -0.00772(19) -0.01623(16)
I2 0.0641(3) 0.0643(3) 0.0435(3) -0.0043(2) 0.00611(19) -0.0027(2)
S1 0.209(5) 0.187(5) 0.078(3) 0.025(3) -0.009(3) 0.055(4)
C3A 0.209(5) 0.187(5) 0.078(3) 0.025(3) -0.009(3) 0.055(4)
S1A 0.193(13) 0.093(8) 0.170(12) 0.026(8) 0.077(9) 0.032(8)
N 0.064(4) 0.072(4) 0.080(5) 0.000(3) -0.006(3) 0.007(3)
C1 0.096(6) 0.073(5) 0.083(7) 0.022(5) 0.000(5) -0.002(5)
C2 0.072(5) 0.090(5) 0.061(5) 0.002(4) -0.002(4) -0.011(4)
C5 0.183(16) 0.240(19) 0.053(8) -0.007(10) -0.004(8) 0.010(14)
C4 0.182(17) 0.180(15) 0.109(13) -0.061(11) 0.057(11) -0.064(12)

loop_
_atom_type_symbol
_atom_type_description
_atom_type_scat_dispersion_real
_atom_type_scat_dispersion_imag
_atom_type_scat_source
Pb Pb -3.3944 10.1111 'International Tables Vol C Tables 4.2.6.8 and 6.1.1.4'
I I -0.4742 1.8119 'International Tables Vol C Tables 4.2.6.8 and 6.1.1.4'
S S 0.1246 0.1234 'International Tables Vol C Tables 4.2.6.8 and 6.1.1.4'
N N 0.0061 0.0033 'International Tables Vol C Tables 4.2.6.8 and 6.1.1.4'
C C 0.0033 0.0016 'International Tables Vol C Tables 4.2.6.8 and 6.1.1.4'
H H 0 0 'International Tables Vol C Tables 4.2.6.8 and 6.1.1.4'

loop_
_geom_angle_atom_site_label_1
_geom_angle_atom_site_label_2
_geom_angle_atom_site_label_3
_geom_angle
_geom_angle_site_symmetry_1
_geom_angle_site_symmetry_3
I1 Pb I1 180.000(15) 5_546 .
I1 Pb I1 90.954(13) 5_546 8_655
I1 Pb I1 89.046(13) . 8_655
I1 Pb I1 89.046(13) 5_546 4_446
I1 Pb I1 90.954(13) . 4_446
I1 Pb I1 180 8_655 4_446
I1 Pb I2 89.334(10) 5_546 .
I1 Pb I2 90.666(10) . .
I1 Pb I2 85.904(11) 8_655 .
I1 Pb I2 94.096(11) 4_446 .
I1 Pb I2 90.666(10) 5_546 5_546
I1 Pb I2 89.334(10) . 5_546
I1 Pb I2 94.096(11) 8_655 5_546
I1 Pb I2 85.904(11) 4_446 5_546
I2 Pb I2 180 . 5_546
Pb I1 Pb 153.474(15) . 4_546
C5 S1 C2 95.9(8) . .
C4 C3 C2 107.4(15) . .
C4 S1A C2 91.3(8) . .
C2 C1 N 113.5(8) . .
C1 C2 C3 130.1(11) . .
C1 C2 S1 121.8(7) . .
C3 C2 S1 107.3(10) . .
C1 C2 S1A 122.9(8) . .
S1 C2 S1A 114.2(8) . .
C4 C5 S1 116.2(13) . .
C5 C4 C3 111.5(15) . .
C5 C4 S1A 118.1(14) . .

loop_
_geom_bond_atom_site_label_1
_geom_bond_atom_site_label_2
_geom_bond_distance
_geom_bond_site_symmetry_2
Pb I1 3.1785(5) 5_546
Pb I1 3.1785(5) .
Pb I1 3.1912(6) 8_655
Pb I1 3.1912(6) 4_446
Pb I2 3.2071(7) .
Pb I2 3.2071(7) 5_546
I1 Pb 3.1912(6) 4_546
S1 C5 1.573(15) .
S1 C2 1.586(9) .
C3 C4 1.41(2) .
C3 C2 1.48(2) .
S1A C4 1.61(2) .
S1A C2 1.655(15) .
N C1 1.490(11) .
C1 C2 1.485(12) .
C5 C4 1.25(2) .

loop_
_geom_hbond_atom_site_label_D
_geom_hbond_atom_site_label_H
_geom_hbond_atom_site_label_A
_geom_hbond_site_symmetry_A
_geom_hbond_distance_DH
_geom_hbond_distance_HA
_geom_hbond_distance_DA
_geom_hbond_angle_DHA
N H0A I1 . 0.89 3.09 3.727(6) 129.9
N H0A I1 5_556 0.89 3.07 3.632(6) 123.1
N H0B I2 8_665 0.89 2.76 3.627(6) 164.6
N H0C I2 1_565 0.89 2.78 3.650(6) 167.1
